data_1566266
loop_
_publ_author_name
'Huang, Yao'
'Zou, Suchen'
'Yu, Bangkui'
'Yan, Xuyang'
'Liu, Song'
'Huang, Hanmin'

_publ_section_title
;
 Highly regioselective and diastereodivergent aminomethylative annulation
 of dienyl alcohols enabled by a hydrogen-bonding assisting effect
;
_journal_issue 8
_journal_name_full 'Chemical Science'
_journal_page_first 2317
_journal_page_last 2323
_journal_paper_doi 10.1039/D1SC06479G
_journal_volume 13
_journal_year 2022
_chemical_absolute_configuration ad
_chemical_formula_moiety 'C25 H23 N3 O7 S'
_chemical_formula_sum 'C25 H23 N3 O7 S'
_chemical_formula_weight 509.52
_space_group_crystal_system monoclinic
_space_group_IT_number 4
_space_group_name_Hall 'P 2yb'
_space_group_name_H-M_alt 'P 1 21 1'
_atom_sites_solution_hydrogens geom
_atom_sites_solution_primary dual
_audit_creation_date 2021-04-09
_audit_creation_method
;
Olex2 1.3
(compiled 2020.11.12 svn.r5f609507 for OlexSys, GUI svn.r6272)
;
_audit_update_record
;
2021-09-25 deposited with the CCDC.	2022-01-18 downloaded from the CCDC.
;
_cell_angle_alpha 90
_cell_angle_beta 104.4290(10)
_cell_angle_gamma 90
_cell_formula_units_Z 2
_cell_length_a 7.58320(10)
_cell_length_b 15.88330(10)
_cell_length_c 10.58560(10)
_cell_measurement_reflns_used 6832
_cell_measurement_temperature 293(2)
_cell_measurement_theta_max 70.0240
_cell_measurement_theta_min 5.1420
_cell_volume 1234.78(2)
_computing_cell_refinement 'CrysAlisPro 1.171.40.84a (Rigaku OD, 2020)'
_computing_data_collection 'CrysAlisPro 1.171.40.84a (Rigaku OD, 2020)'
_computing_data_reduction 'CrysAlisPro 1.171.40.84a (Rigaku OD, 2020)'
_computing_molecular_graphics 'Olex2 1.3 (Dolomanov et al., 2009)'
_computing_publication_material 'Olex2 1.3 (Dolomanov et al., 2009)'
_computing_structure_refinement 'SHELXL 2018/3 (Sheldrick, 2015)'
_computing_structure_solution 'SHELXT 2018/2 (Sheldrick, 2018)'
_diffrn_ambient_temperature 293(2)
_diffrn_detector 'CCD plate'
_diffrn_detector_area_resol_mean 5.2169
_diffrn_detector_type AtlasS2
_diffrn_measured_fraction_theta_full 0.995
_diffrn_measured_fraction_theta_max 0.980
_diffrn_measurement_details
;
List of Runs (angles in degrees, time in seconds):

  # Type    Start    End  Width  t~exp~   \w     \q     \k     \f   Frames
#--------------------------------------------------------------------------
  1  \w    -41.00   9.00   1.00    1.00    --  -40.80  38.00 120.00   50
  2  \w   -129.00  40.00   1.00    1.00    --  -40.80   0.00  60.00  169
  3  \w     23.00  65.00   1.00    1.00    --   40.80 -99.00  30.00   42
  4  \w     82.00 122.00   1.00    1.00    --   40.80 178.00 -60.00   40
  5  \w     44.00 113.00   1.00    2.00    --   99.68-125.00-120.00   69
  6  \w     40.00 102.00   1.00    2.00    --   99.68 -94.00  90.00   62
  7  \w    104.00 174.00   1.00    2.00    --   99.68  77.00 -60.00   70
  8  \w    103.00 160.00   1.00    2.00    --   99.68  77.00-150.00   57
  9  \w     25.00 128.00   1.00    2.00    --   99.68 -30.00 -90.00  103
 10  \w    109.00 142.00   1.00    2.00    --   99.68  77.00 -90.00   33
 11  \w     24.00 122.00   1.00    2.00    --   99.68 -77.00-120.00   98
 12  \w    109.00 156.00   1.00    2.00    --   99.68  77.00   0.00   47
 13  \w    114.00 167.00   1.00    2.00    --   99.68  77.00  60.00   53
 14  \w    121.00 158.00   1.00    2.00    --   99.68 125.00 -90.00   37
 15  \w    107.00 175.00   1.00    2.00    --   99.68  77.00-120.00   68
 16  \w     48.00  89.00   1.00    2.00    --   99.68 -94.00  30.00   41
;
_diffrn_measurement_device 'four-circle diffractometer'
_diffrn_measurement_device_type 'SuperNova, Dual, Cu at home/near, AtlasS2'
_diffrn_measurement_method '\w scans'
_diffrn_orient_matrix_type 'CrysAlisPro convention (1999,Acta A55,543-557)'
_diffrn_orient_matrix_UB_11 -0.0042480000
_diffrn_orient_matrix_UB_12 0.0596682000
_diffrn_orient_matrix_UB_13 -0.1154354000
_diffrn_orient_matrix_UB_21 0.0399604000
_diffrn_orient_matrix_UB_22 0.0752852000
_diffrn_orient_matrix_UB_23 0.0946247000
_diffrn_orient_matrix_UB_31 0.2059041000
_diffrn_orient_matrix_UB_32 -0.0133542000
_diffrn_orient_matrix_UB_33 0.0174252000
_diffrn_radiation_monochromator mirror
_diffrn_radiation_probe x-ray
_diffrn_radiation_type 'Cu K\a'
_diffrn_radiation_wavelength 1.54184
_diffrn_reflns_av_R_equivalents 0.0201
_diffrn_reflns_av_unetI/netI 0.0212
_diffrn_reflns_Laue_measured_fraction_full 0.995
_diffrn_reflns_Laue_measured_fraction_max 0.980
_diffrn_reflns_limit_h_max 8
_diffrn_reflns_limit_h_min -5
_diffrn_reflns_limit_k_max 19
_diffrn_reflns_limit_k_min -19
_diffrn_reflns_limit_l_max 12
_diffrn_reflns_limit_l_min -12
_diffrn_reflns_number 8204
_diffrn_reflns_point_group_measured_fraction_full 0.973
_diffrn_reflns_point_group_measured_fraction_max 0.950
_diffrn_reflns_theta_full 67.684
_diffrn_reflns_theta_max 69.944
_diffrn_reflns_theta_min 4.313
_diffrn_source 'micro-focus sealed X-ray tube'
_diffrn_source_type 'SuperNova (Cu) X-ray Source'
_exptl_absorpt_coefficient_mu 1.600
_exptl_absorpt_correction_T_max 1.00000
_exptl_absorpt_correction_T_min 0.78609
_exptl_absorpt_correction_type multi-scan
_exptl_absorpt_process_details
;
CrysAlisPro 1.171.40.84a (Rigaku Oxford Diffraction, 2020)
Empirical absorption correction using spherical harmonics,
implemented in SCALE3 ABSPACK scaling algorithm.
;
_exptl_crystal_density_diffrn 1.370
_exptl_crystal_description block
_exptl_crystal_F_000 532
_exptl_crystal_size_max 0.3
_exptl_crystal_size_mid 0.21
_exptl_crystal_size_min 0.1
_refine_diff_density_max 0.192
_refine_diff_density_min -0.474
_refine_diff_density_rms 0.077
_refine_ls_abs_structure_details
;
 Flack x determined using 1947 quotients [(I+)-(I-)]/[(I+)+(I-)]
 (Parsons, Flack and Wagner, Acta Cryst. B69 (2013) 249-259).
;
_refine_ls_abs_structure_Flack 0.032(7)
_refine_ls_extinction_method none
_refine_ls_goodness_of_fit_ref 0.822
_refine_ls_hydrogen_treatment constr
_refine_ls_matrix_type full
_refine_ls_number_parameters 325
_refine_ls_number_reflns 4459
_refine_ls_number_restraints 1
_refine_ls_restrained_S_all 0.822
_refine_ls_R_factor_all 0.0383
_refine_ls_R_factor_gt 0.0379
_refine_ls_shift/su_max 0.000
_refine_ls_shift/su_mean 0.000
_refine_ls_structure_factor_coef Fsqd
_refine_ls_weighting_details 'w=1/[\s^2^(Fo^2^)+(0.1000P)^2^] where P=(Fo^2^+2Fc^2^)/3'
_refine_ls_weighting_scheme calc
_refine_ls_wR_factor_gt 0.0962
_refine_ls_wR_factor_ref 0.0976
_reflns_Friedel_coverage 0.866
_reflns_Friedel_fraction_full 0.949
_reflns_Friedel_fraction_max 0.917
_reflns_number_gt 4373
_reflns_number_total 4459
_reflns_threshold_expression 'I > 2\s(I)'
_cod_data_source_file d1sc06479g2.cif
_cod_data_source_block hy-cis
_cod_depositor_comments 'Adding full bibliography for 1566266--1566268.cif.'
_cod_database_code 1566266
_shelx_shelxl_version_number 2018/3
_chemical_oxdiff_formula c20h20n2o2s1
_shelx_space_group_comment
;
The symmetry employed for this shelxl refinement is uniquely defined
by the following loop, which should always be used as a source of
symmetry information in preference to the above space-group names.
They are only intended as comments.
;
_shelx_estimated_absorpt_t_max 0.856
_shelx_estimated_absorpt_t_min 0.645
_reflns_odcompleteness_completeness 99.95
_reflns_odcompleteness_iscentric 1
_reflns_odcompleteness_theta 64.99
_olex2_refinement_description
;
1. Fixed Uiso
 At 1.2 times of:
  All C(H) groups, All C(H,H) groups
2.a Ternary CH refined with riding coordinates:
 C17(H17), C9(H9)
2.b Secondary CH2 refined with riding coordinates:
 C1(H1A,H1B), C8(H8A,H8B), C16(H16A,H16B)
2.c Aromatic/amide H refined with riding coordinates:
 C22(H22), C25(H25), C24(H24), C7(H7), C3(H3), C11(H11), C14(H14), C6(H6),
 C5(H5), C12(H12), C18(H18), C4(H4), C13(H13)
2.d X=CH2 refined with riding coordinates:
 C19(H19A,H19B)
;
_olex2_submission_special_instructions 'No special instructions were received'
_oxdiff_exptl_absorpt_empirical_details
;
Empirical correction (ABSPACK) includes:
- Absorption correction using spherical harmonics
- Frame scaling
;
_oxdiff_exptl_absorpt_empirical_full_max 1.305
_oxdiff_exptl_absorpt_empirical_full_min 0.772

loop_
_space_group_symop_operation_xyz
'x, y, z'
'-x, y+1/2, -z'

loop_
_atom_site_label
_atom_site_type_symbol
_atom_site_fract_x
_atom_site_fract_y
_atom_site_fract_z
_atom_site_U_iso_or_equiv
_atom_site_adp_type
_atom_site_occupancy
_atom_site_site_symmetry_order
_atom_site_calc_flag
_atom_site_refinement_flags_posn
_atom_site_refinement_flags_adp
_atom_site_refinement_flags_occupancy
_atom_site_disorder_assembly
_atom_site_disorder_group
S1 S 0.54360(7) 0.40174(3) 0.74729(5) 0.04460(16) Uani 1 1 d . . . . .
O2 O 0.5918(3) 0.32943(12) 0.8292(2) 0.0635(5) Uani 1 1 d . . . . .
O3 O 0.3602(2) 0.41029(14) 0.67064(19) 0.0593(5) Uani 1 1 d . . . . .
O1 O 0.4427(3) 0.71985(13) 0.6304(2) 0.0631(5) Uani 1 1 d . . . . .
N3 N 0.6051(3) 0.48605(12) 0.83161(18) 0.0441(4) Uani 1 1 d . . . . .
N2 N 0.9423(3) 0.32547(16) 0.7794(2) 0.0595(6) Uani 1 1 d . . . . .
O4 O 0.9706(4) 0.37160(19) 0.8742(2) 0.0818(7) Uani 1 1 d . . . . .
N1 N 0.9761(3) 0.4021(2) 0.3430(2) 0.0622(5) Uani 1 1 d . . . . .
C20 C 0.6782(3) 0.39987(15) 0.63088(19) 0.0407(4) Uani 1 1 d . . . . .
C23 C 0.8679(3) 0.39791(18) 0.4407(2) 0.0470(4) Uani 1 1 d . . . . .
O7 O 1.1192(4) 0.3649(2) 0.3652(3) 0.0996(10) Uani 1 1 d . . . . .
C21 C 0.8493(3) 0.36220(14) 0.6527(2) 0.0435(5) Uani 1 1 d . . . . .
C22 C 0.9453(3) 0.35964(16) 0.5578(2) 0.0472(5) Uani 1 1 d . . . . .
H22 H 1.057941 0.333090 0.572587 0.057 Uiso 1 1 calc R U . . .
C25 C 0.6028(3) 0.43436(16) 0.5082(2) 0.0469(5) Uani 1 1 d . . . . .
H25 H 0.486329 0.457269 0.490270 0.056 Uiso 1 1 calc R U . . .
O6 O 0.9154(4) 0.4437(2) 0.2455(2) 0.0937(9) Uani 1 1 d . . . . .
C2 C 0.5454(4) 0.50792(17) 1.0478(2) 0.0525(6) Uani 1 1 d . . . . .
O5 O 0.9898(6) 0.2524(2) 0.7801(3) 0.1112(12) Uani 1 1 d . . . . .
C15 C 0.7142(4) 0.66674(16) 0.5686(3) 0.0588(6) Uani 1 1 d . . . . .
C24 C 0.6982(3) 0.43505(17) 0.4132(2) 0.0501(5) Uani 1 1 d . . . . .
H24 H 0.649391 0.459936 0.332546 0.060 Uiso 1 1 calc R U . . .
C1 C 0.6826(3) 0.48140(17) 0.9744(2) 0.0503(5) Uani 1 1 d . . . . .
H1A H 0.788626 0.517669 0.998529 0.060 Uiso 1 1 calc R U . . .
H1B H 0.721618 0.424172 0.998378 0.060 Uiso 1 1 calc R U . . .
C8 C 0.5202(3) 0.56673(14) 0.7792(2) 0.0459(5) Uani 1 1 d . . . . .
H8A H 0.431269 0.582555 0.826747 0.055 Uiso 1 1 calc R U . . .
H8B H 0.455925 0.558821 0.688518 0.055 Uiso 1 1 calc R U . . .
C10 C 0.7712(3) 0.62780(15) 0.6901(3) 0.0550(6) Uani 1 1 d . . . . .
C7 C 0.5642(6) 0.5835(2) 1.1159(3) 0.0690(8) Uani 1 1 d . . . . .
H7 H 0.665749 0.617361 1.120776 0.083 Uiso 1 1 calc R U . . .
C3 C 0.3939(5) 0.4581(2) 1.0449(3) 0.0657(7) Uani 1 1 d . . . . .
H3 H 0.380259 0.407475 0.999316 0.079 Uiso 1 1 calc R U . . .
C11 C 0.9285(4) 0.5798(2) 0.7154(4) 0.0697(8) Uani 1 1 d . . . . .
H11 H 0.967625 0.552687 0.795363 0.084 Uiso 1 1 calc R U . . .
C17 C 0.5533(4) 0.72244(18) 0.7609(3) 0.0628(7) Uani 1 1 d . . . . .
H17 H 0.642540 0.767798 0.766603 0.075 Uiso 1 1 calc R U . . .
C9 C 0.6573(4) 0.63872(15) 0.7881(3) 0.0517(5) Uani 1 1 d . . . . .
H9 H 0.737871 0.640106 0.876225 0.062 Uiso 1 1 calc R U . . .
C14 C 0.8170(5) 0.6586(2) 0.4771(4) 0.0759(9) Uani 1 1 d . . . . .
H14 H 0.778820 0.685553 0.396884 0.091 Uiso 1 1 calc R U . . .
C16 C 0.5483(5) 0.7215(2) 0.5368(3) 0.0706(8) Uani 1 1 d . . . . .
H16A H 0.585982 0.779059 0.527595 0.085 Uiso 1 1 calc R U . . .
H16B H 0.471754 0.704103 0.453117 0.085 Uiso 1 1 calc R U . . .
C6 C 0.4282(7) 0.6084(3) 1.1772(4) 0.0870(11) Uani 1 1 d . . . . .
H6 H 0.437819 0.659896 1.220226 0.104 Uiso 1 1 calc R U . . .
C5 C 0.2818(7) 0.5574(3) 1.1742(4) 0.0919(12) Uani 1 1 d . . . . .
H5 H 0.194318 0.573711 1.217177 0.110 Uiso 1 1 calc R U . . .
C12 C 1.0283(4) 0.5718(2) 0.6225(6) 0.0907(13) Uani 1 1 d . . . . .
H12 H 1.133519 0.539189 0.640593 0.109 Uiso 1 1 calc R U . . .
C19 C 0.2634(7) 0.7474(2) 0.8272(5) 0.0943(13) Uani 1 1 d . . . . .
H19A H 0.195109 0.738919 0.742105 0.113 Uiso 1 1 calc R U . . .
H19B H 0.205399 0.759828 0.892670 0.113 Uiso 1 1 calc R U . . .
C18 C 0.4396(7) 0.7419(2) 0.8545(4) 0.0809(10) Uani 1 1 d . . . . .
H18 H 0.501661 0.750862 0.940993 0.097 Uiso 1 1 calc R U . . .
C4 C 0.2634(6) 0.4821(3) 1.1080(4) 0.0843(10) Uani 1 1 d . . . . .
H4 H 0.163583 0.447576 1.105875 0.101 Uiso 1 1 calc R U . . .
C13 C 0.9722(6) 0.6119(3) 0.5028(5) 0.0878(11) Uani 1 1 d . . . . .
H13 H 1.039860 0.607013 0.441039 0.105 Uiso 1 1 calc R U . . .

loop_
_atom_site_aniso_label
_atom_site_aniso_U_11
_atom_site_aniso_U_22
_atom_site_aniso_U_33
_atom_site_aniso_U_23
_atom_site_aniso_U_13
_atom_site_aniso_U_12
S1 0.0504(3) 0.0370(3) 0.0515(3) -0.0032(2) 0.02231(19) -0.0040(2)
O2 0.0921(14) 0.0398(9) 0.0700(12) 0.0069(8) 0.0415(10) 0.0016(9)
O3 0.0449(8) 0.0631(11) 0.0732(11) -0.0178(10) 0.0208(7) -0.0079(8)
O1 0.0673(11) 0.0533(10) 0.0692(12) 0.0091(9) 0.0179(9) 0.0124(9)
N3 0.0580(10) 0.0366(9) 0.0387(9) 0.0006(7) 0.0137(8) 0.0039(8)
N2 0.0665(13) 0.0634(14) 0.0503(11) 0.0113(10) 0.0177(10) 0.0218(10)
O4 0.0909(15) 0.1002(18) 0.0463(10) -0.0007(10) 0.0020(9) 0.0162(13)
N1 0.0577(11) 0.0823(15) 0.0517(10) 0.0027(13) 0.0232(8) 0.0029(13)
C20 0.0445(9) 0.0355(9) 0.0436(9) -0.0037(9) 0.0138(7) -0.0006(9)
C23 0.0490(11) 0.0501(11) 0.0451(10) 0.0000(10) 0.0179(8) -0.0019(11)
O7 0.0794(15) 0.152(3) 0.0821(15) 0.0249(17) 0.0475(12) 0.0403(17)
C21 0.0488(11) 0.0399(10) 0.0421(10) 0.0018(8) 0.0121(8) 0.0048(9)
C22 0.0436(10) 0.0494(12) 0.0498(12) -0.0024(10) 0.0139(9) 0.0064(9)
C25 0.0424(11) 0.0487(11) 0.0482(11) 0.0006(9) 0.0087(9) 0.0034(9)
O6 0.0812(13) 0.146(3) 0.0620(13) 0.0402(15) 0.0329(11) 0.0179(16)
C2 0.0685(14) 0.0516(13) 0.0391(11) 0.0037(9) 0.0168(10) 0.0093(11)
O5 0.178(3) 0.0820(19) 0.0788(15) 0.0278(14) 0.0409(18) 0.073(2)
C15 0.0656(15) 0.0411(12) 0.0726(16) 0.0035(11) 0.0229(13) -0.0061(11)
C24 0.0514(12) 0.0540(12) 0.0444(11) 0.0027(9) 0.0109(9) 0.0015(10)
C1 0.0603(12) 0.0510(13) 0.0397(10) 0.0030(9) 0.0126(9) 0.0071(11)
C8 0.0530(11) 0.0367(11) 0.0465(10) 0.0039(9) 0.0097(8) 0.0016(9)
C10 0.0504(12) 0.0372(11) 0.0749(16) 0.0014(10) 0.0110(11) -0.0076(9)
C7 0.099(2) 0.0576(16) 0.0542(14) -0.0077(12) 0.0267(14) 0.0028(15)
C3 0.0817(18) 0.0626(17) 0.0604(15) -0.0037(12) 0.0319(13) -0.0018(14)
C11 0.0482(13) 0.0483(15) 0.106(2) 0.0014(14) 0.0061(14) -0.0035(11)
C17 0.0822(19) 0.0370(13) 0.0688(16) -0.0027(10) 0.0178(14) -0.0020(12)
C9 0.0597(13) 0.0379(11) 0.0530(12) 0.0014(9) 0.0057(10) -0.0039(10)
C14 0.088(2) 0.0586(17) 0.092(2) -0.0054(15) 0.0434(18) -0.0156(15)
C16 0.0813(19) 0.0651(17) 0.0672(17) 0.0164(14) 0.0217(14) 0.0123(15)
C6 0.135(3) 0.068(2) 0.0638(18) -0.0113(15) 0.0359(19) 0.022(2)
C5 0.110(3) 0.107(3) 0.074(2) -0.002(2) 0.051(2) 0.026(3)
C12 0.0450(15) 0.0631(19) 0.164(4) -0.020(2) 0.0267(19) -0.0053(13)
C19 0.123(4) 0.0580(19) 0.122(3) -0.004(2) 0.067(3) 0.014(2)
C18 0.124(3) 0.0444(15) 0.080(2) -0.0117(14) 0.036(2) 0.0043(16)
C4 0.086(2) 0.105(3) 0.074(2) -0.0040(19) 0.0413(17) -0.002(2)
C13 0.079(2) 0.0642(19) 0.136(3) -0.017(2) 0.056(2) -0.0158(17)

loop_
_atom_type_symbol
_atom_type_description
_atom_type_scat_dispersion_real
_atom_type_scat_dispersion_imag
_atom_type_scat_source
C C 0.0181 0.0091 'International Tables Vol C Tables 4.2.6.8 and 6.1.1.4'
H H 0.0000 0.0000 'International Tables Vol C Tables 4.2.6.8 and 6.1.1.4'
N N 0.0311 0.0180 'International Tables Vol C Tables 4.2.6.8 and 6.1.1.4'
O O 0.0492 0.0322 'International Tables Vol C Tables 4.2.6.8 and 6.1.1.4'
S S 0.3331 0.5567 'International Tables Vol C Tables 4.2.6.8 and 6.1.1.4'

loop_
_geom_angle_atom_site_label_1
_geom_angle_atom_site_label_2
_geom_angle_atom_site_label_3
_geom_angle
_geom_angle_site_symmetry_1
_geom_angle_site_symmetry_3
_geom_angle_publ_flag
O2 S1 O3 119.03(13) . . ?
O2 S1 N3 109.65(11) . . ?
O2 S1 C20 107.53(12) . . ?
O3 S1 N3 109.95(11) . . ?
O3 S1 C20 104.61(10) . . ?
N3 S1 C20 105.05(11) . . ?
C16 O1 C17 112.2(2) . . ?
C1 N3 S1 120.68(17) . . ?
C8 N3 S1 118.23(15) . . ?
C8 N3 C1 116.83(19) . . ?
O4 N2 C21 117.3(2) . . ?
O5 N2 O4 125.4(3) . . ?
O5 N2 C21 117.3(3) . . ?
O7 N1 C23 118.2(2) . . ?
O7 N1 O6 124.3(2) . . ?
O6 N1 C23 117.5(2) . . ?
C21 C20 S1 124.12(16) . . ?
C25 C20 S1 117.66(16) . . ?
C25 C20 C21 118.13(19) . . ?
C22 C23 N1 117.8(2) . . ?
C22 C23 C24 123.1(2) . . ?
C24 C23 N1 119.1(2) . . ?
C20 C21 N2 122.4(2) . . ?
C22 C21 N2 115.5(2) . . ?
C22 C21 C20 122.0(2) . . ?
C23 C22 C21 117.3(2) . . ?
C23 C22 H22 121.3 . . ?
C21 C22 H22 121.3 . . ?
C20 C25 H25 119.5 . . ?
C24 C25 C20 121.0(2) . . ?
C24 C25 H25 119.5 . . ?
C7 C2 C1 121.0(3) . . ?
C3 C2 C1 120.2(2) . . ?
C3 C2 C7 118.8(3) . . ?
C10 C15 C16 121.0(3) . . ?
C14 C15 C10 120.1(3) . . ?
C14 C15 C16 118.8(3) . . ?
C23 C24 H24 120.8 . . ?
C25 C24 C23 118.3(2) . . ?
C25 C24 H24 120.8 . . ?
N3 C1 C2 111.3(2) . . ?
N3 C1 H1A 109.4 . . ?
N3 C1 H1B 109.4 . . ?
C2 C1 H1A 109.4 . . ?
C2 C1 H1B 109.4 . . ?
H1A C1 H1B 108.0 . . ?
N3 C8 H8A 108.9 . . ?
N3 C8 H8B 108.9 . . ?
N3 C8 C9 113.5(2) . . ?
H8A C8 H8B 107.7 . . ?
C9 C8 H8A 108.9 . . ?
C9 C8 H8B 108.9 . . ?
C15 C10 C9 118.8(2) . . ?
C11 C10 C15 118.5(3) . . ?
C11 C10 C9 122.7(3) . . ?
C2 C7 H7 120.3 . . ?
C2 C7 C6 119.4(4) . . ?
C6 C7 H7 120.3 . . ?
C2 C3 H3 119.3 . . ?
C4 C3 C2 121.4(3) . . ?
C4 C3 H3 119.3 . . ?
C10 C11 H11 119.7 . . ?
C10 C11 C12 120.6(4) . . ?
C12 C11 H11 119.7 . . ?
O1 C17 H17 108.1 . . ?
O1 C17 C9 107.8(2) . . ?
O1 C17 C18 110.5(3) . . ?
C9 C17 H17 108.1 . . ?
C18 C17 H17 108.1 . . ?
C18 C17 C9 114.1(3) . . ?
C8 C9 C17 109.0(2) . . ?
C8 C9 H9 109.1 . . ?
C10 C9 C8 111.5(2) . . ?
C10 C9 C17 108.9(2) . . ?
C10 C9 H9 109.1 . . ?
C17 C9 H9 109.1 . . ?
C15 C14 H14 119.4 . . ?
C13 C14 C15 121.2(4) . . ?
C13 C14 H14 119.4 . . ?
O1 C16 C15 114.8(2) . . ?
O1 C16 H16A 108.6 . . ?
O1 C16 H16B 108.6 . . ?
C15 C16 H16A 108.6 . . ?
C15 C16 H16B 108.6 . . ?
H16A C16 H16B 107.5 . . ?
C7 C6 H6 119.8 . . ?
C5 C6 C7 120.5(4) . . ?
C5 C6 H6 119.8 . . ?
C6 C5 H5 119.8 . . ?
C6 C5 C4 120.4(3) . . ?
C4 C5 H5 119.8 . . ?
C11 C12 H12 119.8 . . ?
C13 C12 C11 120.5(3) . . ?
C13 C12 H12 119.8 . . ?
H19A C19 H19B 120.0 . . ?
C18 C19 H19A 120.0 . . ?
C18 C19 H19B 120.0 . . ?
C17 C18 H18 116.7 . . ?
C19 C18 C17 126.6(4) . . ?
C19 C18 H18 116.7 . . ?
C3 C4 H4 120.2 . . ?
C5 C4 C3 119.5(4) . . ?
C5 C4 H4 120.2 . . ?
C14 C13 C12 119.2(4) . . ?
C14 C13 H13 120.4 . . ?
C12 C13 H13 120.4 . . ?

loop_
_geom_bond_atom_site_label_1
_geom_bond_atom_site_label_2
_geom_bond_distance
_geom_bond_site_symmetry_2
_geom_bond_publ_flag
S1 O2 1.430(2) . ?
S1 O3 1.4315(18) . ?
S1 N3 1.612(2) . ?
S1 C20 1.785(2) . ?
O1 C17 1.428(4) . ?
O1 C16 1.421(4) . ?
N3 C1 1.481(3) . ?
N3 C8 1.479(3) . ?
N2 O4 1.217(4) . ?
N2 C21 1.472(3) . ?
N2 O5 1.214(4) . ?
N1 C23 1.473(3) . ?
N1 O7 1.206(4) . ?
N1 O6 1.215(4) . ?
C20 C21 1.395(3) . ?
C20 C25 1.394(3) . ?
C23 C22 1.374(3) . ?
C23 C24 1.379(3) . ?
C21 C22 1.381(3) . ?
C22 H22 0.9300 . ?
C25 H25 0.9300 . ?
C25 C24 1.378(4) . ?
C2 C1 1.506(4) . ?
C2 C7 1.389(4) . ?
C2 C3 1.389(5) . ?
C15 C10 1.395(4) . ?
C15 C14 1.393(5) . ?
C15 C16 1.497(5) . ?
C24 H24 0.9300 . ?
C1 H1A 0.9700 . ?
C1 H1B 0.9700 . ?
C8 H8A 0.9700 . ?
C8 H8B 0.9700 . ?
C8 C9 1.532(3) . ?
C10 C11 1.384(4) . ?
C10 C9 1.516(4) . ?
C7 H7 0.9300 . ?
C7 C6 1.405(6) . ?
C3 H3 0.9300 . ?
C3 C4 1.379(5) . ?
C11 H11 0.9300 . ?
C11 C12 1.388(6) . ?
C17 H17 0.9800 . ?
C17 C9 1.536(4) . ?
C17 C18 1.498(5) . ?
C9 H9 0.9800 . ?
C14 H14 0.9300 . ?
C14 C13 1.360(6) . ?
C16 H16A 0.9700 . ?
C16 H16B 0.9700 . ?
C6 H6 0.9300 . ?
C6 C5 1.368(7) . ?
C5 H5 0.9300 . ?
C5 C4 1.376(7) . ?
C12 H12 0.9300 . ?
C12 C13 1.387(7) . ?
C19 H19A 0.9300 . ?
C19 H19B 0.9300 . ?
C19 C18 1.298(7) . ?
C18 H18 0.9300 . ?
C4 H4 0.9300 . ?
C13 H13 0.9300 . ?

loop_
_geom_torsion_atom_site_label_1
_geom_torsion_atom_site_label_2
_geom_torsion_atom_site_label_3
_geom_torsion_atom_site_label_4
_geom_torsion
_geom_torsion_site_symmetry_1
_geom_torsion_site_symmetry_2
_geom_torsion_site_symmetry_3
_geom_torsion_site_symmetry_4
_geom_torsion_publ_flag
S1 N3 C1 C2 -103.8(2) . . . . ?
S1 N3 C8 C9 -134.22(19) . . . . ?
S1 C20 C21 N2 -4.8(3) . . . . ?
S1 C20 C21 C22 177.55(18) . . . . ?
S1 C20 C25 C24 -179.86(19) . . . . ?
O2 S1 N3 C1 -5.2(2) . . . . ?
O2 S1 N3 C8 -161.27(19) . . . . ?
O2 S1 C20 C21 -27.5(2) . . . . ?
O2 S1 C20 C25 149.0(2) . . . . ?
O3 S1 N3 C1 127.46(19) . . . . ?
O3 S1 N3 C8 -28.6(2) . . . . ?
O3 S1 C20 C21 -154.9(2) . . . . ?
O3 S1 C20 C25 21.5(2) . . . . ?
O1 C17 C9 C8 -63.1(3) . . . . ?
O1 C17 C9 C10 58.7(3) . . . . ?
O1 C17 C18 C19 6.7(5) . . . . ?
N3 S1 C20 C21 89.3(2) . . . . ?
N3 S1 C20 C25 -94.26(19) . . . . ?
N3 C8 C9 C10 72.5(3) . . . . ?
N3 C8 C9 C17 -167.2(2) . . . . ?
N2 C21 C22 C23 -176.1(2) . . . . ?
O4 N2 C21 C20 -57.6(4) . . . . ?
O4 N2 C21 C22 120.2(3) . . . . ?
N1 C23 C22 C21 174.7(2) . . . . ?
N1 C23 C24 C25 -176.7(3) . . . . ?
C20 S1 N3 C1 -120.49(19) . . . . ?
C20 S1 N3 C8 83.44(19) . . . . ?
C20 C21 C22 C23 1.7(4) . . . . ?
C20 C25 C24 C23 2.4(4) . . . . ?
O7 N1 C23 C22 7.1(4) . . . . ?
O7 N1 C23 C24 -175.5(3) . . . . ?
C21 C20 C25 C24 -3.2(4) . . . . ?
C22 C23 C24 C25 0.6(4) . . . . ?
C25 C20 C21 N2 178.7(2) . . . . ?
C25 C20 C21 C22 1.1(3) . . . . ?
O6 N1 C23 C22 -172.3(3) . . . . ?
O6 N1 C23 C24 5.1(4) . . . . ?
C2 C7 C6 C5 2.4(6) . . . . ?
C2 C3 C4 C5 0.8(6) . . . . ?
O5 N2 C21 C20 124.7(3) . . . . ?
O5 N2 C21 C22 -57.5(4) . . . . ?
C15 C10 C11 C12 0.9(4) . . . . ?
C15 C10 C9 C8 93.4(3) . . . . ?
C15 C10 C9 C17 -26.9(3) . . . . ?
C15 C14 C13 C12 0.1(6) . . . . ?
C24 C23 C22 C21 -2.6(4) . . . . ?
C1 N3 C8 C9 68.8(3) . . . . ?
C1 C2 C7 C6 176.5(3) . . . . ?
C1 C2 C3 C4 -178.1(3) . . . . ?
C8 N3 C1 C2 52.6(3) . . . . ?
C10 C15 C14 C13 1.0(5) . . . . ?
C10 C15 C16 O1 -8.9(5) . . . . ?
C10 C11 C12 C13 0.2(5) . . . . ?
C7 C2 C1 N3 -109.2(3) . . . . ?
C7 C2 C3 C4 -0.2(5) . . . . ?
C7 C6 C5 C4 -1.8(7) . . . . ?
C3 C2 C1 N3 68.7(3) . . . . ?
C3 C2 C7 C6 -1.4(4) . . . . ?
C11 C10 C9 C8 -85.7(3) . . . . ?
C11 C10 C9 C17 154.0(3) . . . . ?
C11 C12 C13 C14 -0.7(6) . . . . ?
C17 O1 C16 C15 42.7(4) . . . . ?
C9 C10 C11 C12 -179.9(3) . . . . ?
C9 C17 C18 C19 -115.0(4) . . . . ?
C14 C15 C10 C11 -1.5(4) . . . . ?
C14 C15 C10 C9 179.3(2) . . . . ?
C14 C15 C16 O1 174.4(3) . . . . ?
C16 O1 C17 C9 -68.6(3) . . . . ?
C16 O1 C17 C18 166.1(3) . . . . ?
C16 C15 C10 C11 -178.2(3) . . . . ?
C16 C15 C10 C9 2.7(4) . . . . ?
C16 C15 C14 C13 177.8(3) . . . . ?
C6 C5 C4 C3 0.2(7) . . . . ?
C18 C17 C9 C8 60.0(3) . . . . ?
C18 C17 C9 C10 -178.2(3) . . . . ?
